data_4120254
loop_
_publ_author_name
'Tao Li'
'Mark T. Kozlowski'
'Evan A. Doud'
'Maike N. Blakely'
'Nathaniel L. Rosi'

_publ_section_title
;
 Stepwise Ligand Exchange for the Preparation of a Family of Mesoporous
 MOFs
;
_journal_name_full 'Journal of the American Chemical Society'
_journal_page_first 11688
_journal_page_last 11691
_journal_paper_doi 10.1021/ja403810k
_journal_volume 135
_journal_year 2013
_chemical_formula_sum 'C46 H26 N10 O13 Zn4'
_chemical_formula_weight 1188.25
_chemical_name_common bio-MOF-101
_chemical_name_systematic
; 
 ? 
;
_space_group_IT_number 230
_symmetry_cell_setting cubic
_symmetry_space_group_name_Hall '-I 4bd 2c 3'
_symmetry_space_group_name_H-M 'I a -3 d'
_atom_sites_solution_hydrogens geom
_atom_sites_solution_primary direct
_atom_sites_solution_secondary difmap
_audit_creation_method SHELXL-97
_cell_angle_alpha 90.00
_cell_angle_beta 90.00
_cell_angle_gamma 90.00
_cell_formula_units_Z 48
_cell_length_a 62.039(5)
_cell_length_b 62.039(5)
_cell_length_c 62.039(5)
_cell_measurement_reflns_used 9983
_cell_measurement_temperature 296(2)
_cell_measurement_theta_max 33.183
_cell_measurement_theta_min 2.664
_cell_volume 238778(3)
_computing_cell_refinement 'Bruker APEX II'
_computing_data_collection 'Bruker APEX II'
_computing_data_reduction 'Bruker APEX II'
_computing_molecular_graphics 'Bruker SHELXTL'
_computing_publication_material 'Bruker SHELXTL'
_computing_structure_refinement 'SHELXL-97 (Sheldrick, 1997)'
_computing_structure_solution 'SHELXS-97 (Sheldrick, 1990)'
_diffrn_ambient_temperature 296(2)
_diffrn_measured_fraction_theta_full 0.999
_diffrn_measured_fraction_theta_max 0.999
_diffrn_measurement_device_type 'APEX II CCD'
_diffrn_measurement_method '\f and \w scans'
_diffrn_radiation_monochromator graphite
_diffrn_radiation_source 'IMuS micro-focus source'
_diffrn_radiation_type CuK\a
_diffrn_radiation_wavelength 1.54178
_diffrn_reflns_av_R_equivalents 0.0000
_diffrn_reflns_av_sigmaI/netI 0.0132
_diffrn_reflns_limit_h_max 28
_diffrn_reflns_limit_h_min 0
_diffrn_reflns_limit_k_max 34
_diffrn_reflns_limit_k_min 0
_diffrn_reflns_limit_l_max 49
_diffrn_reflns_limit_l_min 2
_diffrn_reflns_number 5235
_diffrn_reflns_theta_full 37.74
_diffrn_reflns_theta_max 37.74
_diffrn_reflns_theta_min 1.74
_exptl_absorpt_coefficient_mu 0.703
_exptl_absorpt_correction_T_max 0.8167
_exptl_absorpt_correction_T_min 0.7661
_exptl_absorpt_correction_type multi-scan
_exptl_absorpt_process_details 'Bruker SADABS'
_exptl_crystal_colour colorless
_exptl_crystal_density_diffrn 0.397
_exptl_crystal_description polyhedron
_exptl_crystal_F_000 28608
_exptl_crystal_size_max 0.40
_exptl_crystal_size_mid 0.40
_exptl_crystal_size_min 0.30
_refine_diff_density_max 0.144
_refine_diff_density_min -0.184
_refine_diff_density_rms 0.027
_refine_ls_extinction_method none
_refine_ls_goodness_of_fit_ref 1.171
_refine_ls_hydrogen_treatment constr
_refine_ls_matrix_type full
_refine_ls_number_parameters 330
_refine_ls_number_reflns 5235
_refine_ls_number_restraints 348
_refine_ls_restrained_S_all 1.296
_refine_ls_R_factor_all 0.0660
_refine_ls_R_factor_gt 0.0536
_refine_ls_shift/su_max 0.001
_refine_ls_shift/su_mean 0.000
_refine_ls_structure_factor_coef Fsqd
_refine_ls_weighting_details 'calc w=1/[\s^2^(Fo^2^)+(0.1100P)^2^+0.0000P] where P=(Fo^2^+2Fc^2^)/3'
_refine_ls_weighting_scheme calc
_refine_ls_wR_factor_gt 0.1678
_refine_ls_wR_factor_ref 0.1757
_reflns_number_gt 3728
_reflns_number_total 5235
_reflns_threshold_expression >2sigma(I)
_cod_data_source_file ja403810k_si_002.cif
_cod_data_source_block mesondc_0ma
_cod_original_cell_volume 238775(34)
_cod_database_code 4120254

loop_
_symmetry_equiv_pos_as_xyz
'x, y, z'
'-x+1/2, -y, z+1/2'
'-x, y+1/2, -z+1/2'
'x+1/2, -y+1/2, -z'
'z, x, y'
'z+1/2, -x+1/2, -y'
'-z+1/2, -x, y+1/2'
'-z, x+1/2, -y+1/2'
'y, z, x'
'-y, z+1/2, -x+1/2'
'y+1/2, -z+1/2, -x'
'-y+1/2, -z, x+1/2'
'y+3/4, x+1/4, -z+1/4'
'-y+3/4, -x+3/4, -z+3/4'
'y+1/4, -x+1/4, z+3/4'
'-y+1/4, x+3/4, z+1/4'
'x+3/4, z+1/4, -y+1/4'
'-x+1/4, z+3/4, y+1/4'
'-x+3/4, -z+3/4, -y+3/4'
'x+1/4, -z+1/4, y+3/4'
'z+3/4, y+1/4, -x+1/4'
'z+1/4, -y+1/4, x+3/4'
'-z+1/4, y+3/4, x+1/4'
'-z+3/4, -y+3/4, -x+3/4'
'x+1/2, y+1/2, z+1/2'
'-x+1, -y+1/2, z+1'
'-x+1/2, y+1, -z+1'
'x+1, -y+1, -z+1/2'
'z+1/2, x+1/2, y+1/2'
'z+1, -x+1, -y+1/2'
'-z+1, -x+1/2, y+1'
'-z+1/2, x+1, -y+1'
'y+1/2, z+1/2, x+1/2'
'-y+1/2, z+1, -x+1'
'y+1, -z+1, -x+1/2'
'-y+1, -z+1/2, x+1'
'y+5/4, x+3/4, -z+3/4'
'-y+5/4, -x+5/4, -z+5/4'
'y+3/4, -x+3/4, z+5/4'
'-y+3/4, x+5/4, z+3/4'
'x+5/4, z+3/4, -y+3/4'
'-x+3/4, z+5/4, y+3/4'
'-x+5/4, -z+5/4, -y+5/4'
'x+3/4, -z+3/4, y+5/4'
'z+5/4, y+3/4, -x+3/4'
'z+3/4, -y+3/4, x+5/4'
'-z+3/4, y+5/4, x+3/4'
'-z+5/4, -y+5/4, -x+5/4'
'-x, -y, -z'
'x-1/2, y, -z-1/2'
'x, -y-1/2, z-1/2'
'-x-1/2, y-1/2, z'
'-z, -x, -y'
'-z-1/2, x-1/2, y'
'z-1/2, x, -y-1/2'
'z, -x-1/2, y-1/2'
'-y, -z, -x'
'y, -z-1/2, x-1/2'
'-y-1/2, z-1/2, x'
'y-1/2, z, -x-1/2'
'-y-3/4, -x-1/4, z-1/4'
'y-3/4, x-3/4, z-3/4'
'-y-1/4, x-1/4, -z-3/4'
'y-1/4, -x-3/4, -z-1/4'
'-x-3/4, -z-1/4, y-1/4'
'x-1/4, -z-3/4, -y-1/4'
'x-3/4, z-3/4, y-3/4'
'-x-1/4, z-1/4, -y-3/4'
'-z-3/4, -y-1/4, x-1/4'
'-z-1/4, y-1/4, -x-3/4'
'z-1/4, -y-3/4, -x-1/4'
'z-3/4, y-3/4, x-3/4'
'-x+1/2, -y+1/2, -z+1/2'
'x, y+1/2, -z'
'x+1/2, -y, z'
'-x, y, z+1/2'
'-z+1/2, -x+1/2, -y+1/2'
'-z, x, y+1/2'
'z, x+1/2, -y'
'z+1/2, -x, y'
'-y+1/2, -z+1/2, -x+1/2'
'y+1/2, -z, x'
'-y, z, x+1/2'
'y, z+1/2, -x'
'-y-1/4, -x+1/4, z+1/4'
'y-1/4, x-1/4, z-1/4'
'-y+1/4, x+1/4, -z-1/4'
'y+1/4, -x-1/4, -z+1/4'
'-x-1/4, -z+1/4, y+1/4'
'x+1/4, -z-1/4, -y+1/4'
'x-1/4, z-1/4, y-1/4'
'-x+1/4, z+1/4, -y-1/4'
'-z-1/4, -y+1/4, x+1/4'
'-z+1/4, y+1/4, -x-1/4'
'z+1/4, -y-1/4, -x+1/4'
'z-1/4, y-1/4, x-1/4'

loop_
_atom_site_label
_atom_site_type_symbol
_atom_site_fract_x
_atom_site_fract_y
_atom_site_fract_z
_atom_site_U_iso_or_equiv
_atom_site_adp_type
_atom_site_occupancy
_atom_site_symmetry_multiplicity
_atom_site_calc_flag
_atom_site_refinement_flags
O55 O 0.43109(8) 0.19168(7) 0.13465(9) 0.177(2) Uani 1 1 d DU
C36 C 0.41599(14) 0.18801(16) 0.14738(15) 0.179(3) Uani 1 1 d DU
O45 O 0.40536(10) 0.20277(9) 0.15510(12) 0.238(3) Uani 1 1 d DU
C39 C 0.41049(13) 0.16474(13) 0.15292(14) 0.171(3) Uani 1 1 d DU
C40 C 0.42117(13) 0.14831(15) 0.14334(13) 0.188(3) Uani 1 1 d DU
H40A H 0.4324 0.1508 0.1337 0.226 Uiso 1 1 calc R
C42 C 0.41439(11) 0.12675(17) 0.14863(12) 0.171(3) Uani 1 1 d DU
C53 C 0.38776(16) 0.13991(15) 0.17367(16) 0.239(5) Uani 1 1 d DU
H53A H 0.3765 0.1377 0.1832 0.287 Uiso 1 1 calc R
C37 C 0.39447(15) 0.16008(14) 0.16807(15) 0.232(4) Uani 1 1 d DU
H37A H 0.3879 0.1717 0.1749 0.278 Uiso 1 1 calc R
O15 O 0.40870(8) 0.23963(8) 0.11093(10) 0.179(2) Uani 1 1 d DU
C16 C 0.39650(16) 0.22938(17) 0.09915(16) 0.210(4) Uani 1 1 d DU
O25 O 0.39840(11) 0.20945(11) 0.09755(14) 0.284(4) Uani 1 1 d DU
C19 C 0.37882(13) 0.24106(18) 0.08579(12) 0.225(4) Uani 1 1 d DU
C20 C 0.37761(15) 0.26174(17) 0.08345(17) 0.251(4) Uani 1 1 d DU
H20A H 0.3880 0.2709 0.0892 0.302 Uiso 1 1 calc R
C22 C 0.35910(19) 0.26997(18) 0.0714(2) 0.271(5) Uani 1 1 d DU
C23 C 0.3582(2) 0.28985(19) 0.0656(2) 0.352(6) Uani 1 1 d DU
H23A H 0.3693 0.2994 0.0689 0.423 Uiso 1 1 calc R
C27 C 0.3405(2) 0.29643(17) 0.0544(2) 0.328(6) Uani 1 1 d DU
H27A H 0.3388 0.3111 0.0520 0.394 Uiso 1 1 calc R
C29 C 0.32528(18) 0.2830(2) 0.0467(2) 0.278(6) Uani 1 1 d DU
C30 C 0.3286(2) 0.2627(2) 0.0474(2) 0.341(6) Uani 1 1 d DU
H30A H 0.3199 0.2529 0.0400 0.410 Uiso 1 1 calc R
C32 C 0.3460(2) 0.2562(2) 0.0598(3) 0.321(6) Uani 1 1 d DU
C33 C 0.3460(2) 0.2356(2) 0.0645(3) 0.391(7) Uani 1 1 d DU
H33A H 0.3347 0.2267 0.0602 0.469 Uiso 1 1 calc R
C17 C 0.36325(18) 0.22740(17) 0.0759(2) 0.360(7) Uani 1 1 d DU
H17A H 0.3647 0.2125 0.0772 0.431 Uiso 1 1 calc R
O35 O 0.29363(13) 0.28475(14) 0.02567(16) 0.278(4) Uani 1 1 d DU
C26 C 0.3079(2) 0.2951(2) 0.0330(2) 0.240(5) Uani 1 1 d DU
O13 O 0.30958(11) 0.31490(13) 0.03036(14) 0.253(3) Uani 1 1 d DU
C14 C 0.46244(15) 0.27500(17) 0.14999(16) 0.167(3) Uani 1 1 d U
N15 N 0.47030(10) 0.29621(10) 0.14845(11) 0.160(2) Uani 1 1 d U
C11 C 0.48469(12) 0.29585(14) 0.16480(15) 0.161(3) Uani 1 1 d U
H11A H 0.4931 0.3079 0.1676 0.193 Uiso 1 1 calc R
N13 N 0.48692(11) 0.27820(11) 0.17705(11) 0.166(2) Uani 1 1 d U
C9 C 0.47298(14) 0.26423(19) 0.16831(16) 0.164(3) Uani 1 1 d U
N7 N 0.46924(10) 0.24358(11) 0.17490(10) 0.159(2) Uani 1 1 d U
C12 C 0.45475(12) 0.23386(13) 0.16133(14) 0.155(3) Uani 1 1 d U
H12A H 0.4520 0.2194 0.1642 0.186 Uiso 1 1 calc R
N10 N 0.44419(10) 0.24199(11) 0.14492(12) 0.167(2) Uani 1 1 d U
C6 C 0.44783(16) 0.26465(18) 0.13950(17) 0.176(3) Uani 1 1 d U
N8 N 0.43646(9) 0.27364(9) 0.12329(10) 0.177(2) Uani 1 1 d U
H8A H 0.4388 0.2868 0.1196 0.212 Uiso 1 1 calc R
H8B H 0.4268 0.2662 0.1166 0.212 Uiso 1 1 calc R
Zn1 Zn 0.429822(13) 0.220914(13) 0.124153(16) 0.1547(6) Uani 1 1 d U
Zn2 Zn 0.488472(16) 0.227435(15) 0.197075(16) 0.1706(6) Uani 1 1 d U
O1 O 0.5000 0.2500 0.21502(10) 0.181(2) Uani 1 2 d SU

loop_
_atom_site_aniso_label
_atom_site_aniso_U_11
_atom_site_aniso_U_22
_atom_site_aniso_U_33
_atom_site_aniso_U_23
_atom_site_aniso_U_13
_atom_site_aniso_U_12
O55 0.129(4) 0.136(4) 0.268(6) 0.048(3) -0.013(3) -0.028(3)
C36 0.121(8) 0.140(7) 0.275(11) 0.047(7) 0.008(6) -0.010(6)
O45 0.212(6) 0.134(5) 0.367(8) 0.043(5) 0.076(5) 0.006(4)
C39 0.148(7) 0.133(6) 0.233(9) 0.034(6) 0.006(5) -0.021(6)
C40 0.183(8) 0.138(7) 0.244(9) 0.030(7) 0.015(6) 0.000(6)
C42 0.193(8) 0.128(7) 0.193(8) 0.008(8) 0.002(6) -0.005(8)
C53 0.299(12) 0.140(8) 0.278(11) 0.019(8) 0.099(9) -0.034(8)
C37 0.258(10) 0.131(7) 0.306(11) 0.026(7) 0.101(8) -0.012(7)
O15 0.122(4) 0.170(4) 0.246(6) 0.028(4) -0.012(3) 0.015(3)
C16 0.159(9) 0.197(9) 0.273(12) 0.027(9) -0.046(6) 0.015(8)
O25 0.245(7) 0.194(5) 0.413(9) -0.005(7) -0.121(6) 0.017(6)
C19 0.147(7) 0.238(10) 0.290(10) 0.050(9) -0.050(6) 0.037(7)
C20 0.200(9) 0.240(9) 0.315(11) 0.024(9) -0.013(7) 0.067(8)
C22 0.243(11) 0.282(10) 0.289(12) 0.061(10) -0.006(7) 0.134(9)
C23 0.293(13) 0.308(11) 0.457(17) 0.047(13) -0.092(10) 0.100(11)
C27 0.241(14) 0.359(11) 0.384(16) 0.067(12) -0.063(11) 0.150(10)
C29 0.183(10) 0.377(14) 0.273(12) 0.073(12) 0.010(7) 0.108(10)
C30 0.263(12) 0.384(12) 0.377(15) 0.073(13) -0.042(9) 0.114(11)
C32 0.250(13) 0.354(11) 0.357(16) 0.096(13) -0.060(9) 0.061(11)
C33 0.321(14) 0.367(12) 0.484(17) 0.085(15) -0.198(12) 0.010(13)
C17 0.260(12) 0.311(10) 0.507(17) 0.058(11) -0.207(11) 0.001(9)
O35 0.231(8) 0.297(7) 0.306(9) 0.049(7) -0.057(6) 0.050(6)
C26 0.255(14) 0.289(13) 0.175(10) 0.027(12) -0.003(9) 0.064(10)
O13 0.209(6) 0.293(8) 0.257(7) 0.047(7) -0.028(4) 0.042(6)
C14 0.158(8) 0.140(7) 0.203(8) -0.010(6) 0.004(5) 0.000(5)
N15 0.132(5) 0.125(5) 0.223(6) 0.001(5) -0.002(4) 0.008(4)
C11 0.128(6) 0.131(6) 0.223(9) 0.017(6) 0.000(5) 0.009(5)
N13 0.186(7) 0.125(6) 0.186(6) 0.014(4) 0.008(5) -0.002(5)
C9 0.131(7) 0.170(8) 0.190(8) 0.017(6) 0.021(5) -0.007(6)
N7 0.136(5) 0.152(5) 0.188(6) -0.001(5) 0.011(4) -0.013(4)
C12 0.117(7) 0.147(7) 0.201(8) -0.013(5) 0.024(4) 0.003(5)
N10 0.129(5) 0.138(5) 0.235(7) 0.020(5) -0.010(4) -0.010(4)
C6 0.171(9) 0.150(7) 0.206(9) -0.015(6) -0.010(6) -0.019(6)
N8 0.175(6) 0.146(5) 0.211(6) 0.008(4) -0.028(5) 0.001(4)
Zn1 0.1180(8) 0.1219(8) 0.2241(11) 0.0150(6) -0.0044(7) -0.0055(5)
Zn2 0.1709(9) 0.1422(9) 0.1987(10) 0.0099(7) 0.0140(7) -0.0019(6)
O1 0.198(6) 0.162(5) 0.182(5) 0.000 0.000 -0.006(4)

loop_
_atom_type_symbol
_atom_type_description
_atom_type_scat_dispersion_real
_atom_type_scat_dispersion_imag
_atom_type_scat_source
C C 0.0181 0.0091 'International Tables Vol C Tables 4.2.6.8 and 6.1.1.4'
H H 0.0000 0.0000 'International Tables Vol C Tables 4.2.6.8 and 6.1.1.4'
N N 0.0311 0.0180 'International Tables Vol C Tables 4.2.6.8 and 6.1.1.4'
O O 0.0492 0.0322 'International Tables Vol C Tables 4.2.6.8 and 6.1.1.4'
Zn Zn -1.5491 0.6778 'International Tables Vol C Tables 4.2.6.8 and 6.1.1.4'

loop_
_geom_angle_atom_site_label_1
_geom_angle_atom_site_label_2
_geom_angle_atom_site_label_3
_geom_angle
_geom_angle_site_symmetry_1
_geom_angle_site_symmetry_3
C36 O55 Zn1 110.8(6) . .
O45 C36 O55 121.0(10) . .
O45 C36 C39 120.0(9) . .
O55 C36 C39 119.0(9) . .
C40 C39 C37 119.2(7) . .
C40 C39 C36 120.4(9) . .
C37 C39 C36 120.5(9) . .
C39 C40 C42 117.2(9) . .
C39 C40 H40A 121.4 . .
C42 C40 H40A 121.4 . .
C53 C42 C42 121.5(13) 22_554 22_554
C53 C42 C40 117.9(9) 22_554 .
C42 C42 C40 120.5(10) 22_554 .
C42 C53 C37 116.0(10) 22_554 .
C42 C53 H53A 122.0 22_554 .
C37 C53 H53A 122.0 . .
C53 C37 C39 125.3(8) . .
C53 C37 H37A 117.3 . .
C39 C37 H37A 117.3 . .
C16 O15 Zn1 111.0(7) . .
O15 C16 O25 120.2(11) . .
O15 C16 C19 120.7(10) . .
O25 C16 C19 119.1(10) . .
C20 C19 C17 120.2(8) . .
C20 C19 C16 124.3(11) . .
C17 C19 C16 115.5(9) . .
C19 C20 C22 116.7(10) . .
C19 C20 H20A 121.6 . .
C22 C20 H20A 121.6 . .
C23 C22 C32 114.7(10) . .
C23 C22 C20 120.9(12) . .
C32 C22 C20 120.9(9) . .
C22 C23 C27 117.8(11) . .
C22 C23 H23A 121.1 . .
C27 C23 H23A 121.1 . .
C29 C27 C23 124.0(10) . .
C29 C27 H27A 118.0 . .
C23 C27 H27A 118.0 . .
C30 C29 C27 119.2(10) . .
C30 C29 C26 127.1(13) . .
C27 C29 C26 112.0(12) . .
C29 C30 C32 115.3(11) . .
C29 C30 H30A 122.4 . .
C32 C30 H30A 122.4 . .
C33 C32 C22 119.1(11) . .
C33 C32 C30 113.9(13) . .
C22 C32 C30 124.9(10) . .
C32 C33 C17 118.2(10) . .
C32 C33 H33A 120.9 . .
C17 C33 H33A 120.9 . .
C33 C17 C19 121.9(9) . .
C33 C17 H17A 119.0 . .
C19 C17 H17A 119.0 . .
C26 O35 Zn2 111.2(10) . 81
O35 C26 O13 123.2(15) . .
O35 C26 C29 117.4(13) . .
O13 C26 C29 119.5(13) . .
C6 C14 N15 132.6(12) . .
C6 C14 C9 118.5(12) . .
N15 C14 C9 108.8(10) . .
C11 N15 C14 99.4(8) . .
C11 N15 Zn1 121.0(6) . 88_565
C14 N15 Zn1 137.2(7) . 88_565
N13 C11 N15 120.5(8) . .
N13 C11 H11A 119.7 . .
N15 C11 H11A 119.7 . .
C9 N13 C11 103.4(9) . .
C9 N13 Zn2 129.2(7) . 26_554
C11 N13 Zn2 125.1(7) . 26_554
N13 C9 N7 126.6(11) . .
N13 C9 C14 107.8(10) . .
N7 C9 C14 125.6(10) . .
C9 N7 C12 109.9(9) . .
C9 N7 Zn2 123.6(7) . .
C12 N7 Zn2 124.8(6) . .
N10 C12 N7 129.4(8) . .
N10 C12 H12A 115.3 . .
N7 C12 H12A 115.3 . .
C12 N10 C6 118.1(9) . .
C12 N10 Zn1 117.5(6) . .
C6 N10 Zn1 122.5(7) . .
C14 C6 N8 122.6(12) . .
C14 C6 N10 118.1(11) . .
N8 C6 N10 119.2(10) . .
C6 N8 H8A 120.0 . .
C6 N8 H8B 120.0 . .
H8A N8 H8B 120.0 . .
O55 Zn1 O15 137.4(2) . .
O55 Zn1 N10 111.8(3) . .
O15 Zn1 N10 100.3(3) . .
O55 Zn1 N15 100.6(3) . 63_656
O15 Zn1 N15 102.3(3) . 63_656
N10 Zn1 N15 97.3(2) . 63_656
O1 Zn2 O35 108.8(3) . 77
O1 Zn2 N13 101.7(2) . 26_554
O35 Zn2 N13 126.1(4) 77 26_554
O1 Zn2 N7 104.2(2) . .
O35 Zn2 N7 116.8(4) 77 .
N13 Zn2 N7 96.4(2) 26_554 .
O1 Zn2 Zn2 35.30(15) . 26_554
O35 Zn2 Zn2 143.8(3) 77 26_554
N13 Zn2 Zn2 78.9(2) 26_554 26_554
N7 Zn2 Zn2 80.3(2) . 26_554
Zn2 O1 Zn2 109.4(3) 26_554 .

loop_
_geom_bond_atom_site_label_1
_geom_bond_atom_site_label_2
_geom_bond_distance
_geom_bond_site_symmetry_2
O55 C36 1.247(8) .
O55 Zn1 1.929(4) .
C36 O45 1.226(8) .
C36 C39 1.522(10) .
C39 C40 1.353(8) .
C39 C37 1.398(9) .
C40 C42 1.440(10) .
C40 H40A 0.9300 .
C42 C53 1.362(11) 22_554
C42 C42 1.399(14) 22_554
C53 C42 1.362(11) 22_554
C53 C37 1.363(9) .
C53 H53A 0.9300 .
C37 H37A 0.9300 .
O15 C16 1.229(8) .
O15 Zn1 1.933(5) .
C16 O25 1.246(8) .
C16 C19 1.555(11) .
C19 C20 1.293(9) .
C19 C17 1.423(11) .
C20 C22 1.462(10) .
C20 H20A 0.9300 .
C22 C23 1.287(11) .
C22 C32 1.382(15) .
C23 C27 1.359(11) .
C23 H23A 0.9300 .
C27 C29 1.348(12) .
C27 H27A 0.9300 .
C29 C30 1.277(12) .
C29 C26 1.567(14) .
C30 C32 1.384(12) .
C30 H30A 0.9300 .
C32 C33 1.314(12) .
C33 C17 1.381(11) .
C33 H33A 0.9300 .
C17 H17A 0.9300 .
O35 C26 1.187(10) .
O35 Zn2 1.936(7) 81
C26 O13 1.241(10) .
C14 C6 1.287(10) .
C14 N15 1.407(9) .
C14 C9 1.472(11) .
N15 C11 1.351(8) .
N15 Zn1 2.044(7) 88_565
C11 N13 1.340(8) .
C11 H11A 0.9300 .
N13 C9 1.339(9) .
N13 Zn2 1.999(7) 26_554
C9 N7 1.364(10) .
N7 C12 1.371(8) .
N7 Zn2 2.078(7) .
C12 N10 1.312(8) .
C12 H12A 0.9300 .
N10 C6 1.463(10) .
N10 Zn1 2.040(7) .
C6 N8 1.349(10) .
N8 H8A 0.8600 .
N8 H8B 0.8600 .
Zn1 N15 2.044(7) 63_656
Zn2 O1 1.926(4) .
Zn2 O35 1.936(7) 77
Zn2 N13 1.999(7) 26_554
Zn2 Zn2 3.1440(19) 26_554
O1 Zn2 1.926(4) 26_554
